data_4329926
loop_
_publ_author_name
'Vadapalli Chandrasekhar'
'Joydeb Goura'
'E. Carolina Sa\~nudo'

_publ_contact_author_address
; Department of Chemistry
Indian Institute of Technology Kanpur
Kanpur 208016
Uttarpradesh
India
;
_publ_contact_author_email vc@iitk.ac.in
_publ_contact_author_fax '+91-512-259 7436'
_publ_contact_author_name 'Prof. V. Chandrasekhar'
_publ_contact_author_phone '+91-512-259 7259'
_publ_section_title
;
 Carboxylate-Free Manganese(II) Phosphonate Assemblies: Synthesis,
 Structure, and Magnetism
;
_journal_name_full 'Inorganic Chemistry'
_journal_page_first 8479
_journal_page_last 8487
_journal_paper_doi 10.1021/ic301060j
_journal_volume 51
_journal_year 2012
_chemical_formula_moiety 'C106 H86 Cl4 Mn4 N16 O24 P2'
_chemical_formula_sum 'C106 H86 Cl4 Mn4 N16 O24 P2'
_chemical_formula_weight 2391.41
_chemical_name_systematic
; 
 ? 
;
_space_group_IT_number 2
_symmetry_cell_setting triclinic
_symmetry_space_group_name_Hall '-P 1'
_symmetry_space_group_name_H-M 'P -1'
_atom_sites_solution_hydrogens geom
_atom_sites_solution_primary direct
_atom_sites_solution_secondary difmap
_audit_creation_method SHELXL-97
_cell_angle_alpha 67.009(3)
_cell_angle_beta 62.565(3)
_cell_angle_gamma 88.285(3)
_cell_formula_units_Z 1
_cell_length_a 14.392(3)
_cell_length_b 14.431(3)
_cell_length_c 14.844(3)
_cell_measurement_reflns_used 2012
_cell_measurement_temperature 100(2)
_cell_measurement_theta_max 23.51
_cell_measurement_theta_min 2.45
_cell_volume 2476.1(9)
_computing_cell_refinement 'Bruker SMART'
_computing_data_collection 'Bruker SMART'
_computing_data_reduction 'Bruker SAINT'
_computing_molecular_graphics 'Bruker SHELXTL'
_computing_publication_material 'Bruker SHELXTL'
_computing_structure_refinement 'SHELXL-97 (Sheldrick, 1997)'
_computing_structure_solution 'SHELXS-97 (Sheldrick, 1990)'
_diffrn_ambient_temperature 100(2)
_diffrn_measured_fraction_theta_full 0.967
_diffrn_measured_fraction_theta_max 0.967
_diffrn_measurement_device_type 'CCD area detector'
_diffrn_measurement_method 'phi and omega scans'
_diffrn_radiation_monochromator graphite
_diffrn_radiation_source 'fine-focus sealed tube'
_diffrn_radiation_type MoK\a
_diffrn_radiation_wavelength 0.71073
_diffrn_reflns_av_R_equivalents 0.0409
_diffrn_reflns_av_sigmaI/netI 0.0949
_diffrn_reflns_limit_h_max 16
_diffrn_reflns_limit_h_min -17
_diffrn_reflns_limit_k_max 17
_diffrn_reflns_limit_k_min -17
_diffrn_reflns_limit_l_max 17
_diffrn_reflns_limit_l_min -14
_diffrn_reflns_number 13088
_diffrn_reflns_theta_full 25.50
_diffrn_reflns_theta_max 25.50
_diffrn_reflns_theta_min 1.99
_exptl_absorpt_coefficient_mu 0.726
_exptl_absorpt_correction_T_max 1.00
_exptl_absorpt_correction_T_min 0.679955
_exptl_absorpt_correction_type empirical
_exptl_absorpt_process_details sadabs
_exptl_crystal_colour yellow
_exptl_crystal_density_diffrn 1.604
_exptl_crystal_description block
_exptl_crystal_F_000 1224
_exptl_crystal_size_max 0.14
_exptl_crystal_size_mid 0.12
_exptl_crystal_size_min 0.11
_refine_diff_density_max 0.883
_refine_diff_density_min -0.737
_refine_diff_density_rms 0.094
_refine_ls_extinction_method none
_refine_ls_goodness_of_fit_ref 1.015
_refine_ls_hydrogen_treatment constr
_refine_ls_matrix_type full
_refine_ls_number_parameters 704
_refine_ls_number_reflns 8925
_refine_ls_number_restraints 0
_refine_ls_restrained_S_all 1.015
_refine_ls_R_factor_all 0.0996
_refine_ls_R_factor_gt 0.0620
_refine_ls_shift/su_max 0.001
_refine_ls_shift/su_mean 0.000
_refine_ls_structure_factor_coef Fsqd
_refine_ls_weighting_details 'calc w=1/[\s^2^(Fo^2^)+(0.0690P)^2^+0.0100P] where P=(Fo^2^+2Fc^2^)/3'
_refine_ls_weighting_scheme calc
_refine_ls_wR_factor_gt 0.1313
_refine_ls_wR_factor_ref 0.1546
_reflns_number_gt 6008
_reflns_number_total 8925
_reflns_threshold_expression >2sigma(I)
_cod_data_source_file ic301060j_si_002_5.cif
_cod_data_source_block Complex_5
_cod_original_cell_volume 2476.1(8)
_cod_database_code 4329926

loop_
_symmetry_equiv_pos_as_xyz
'x, y, z'
'-x, -y, -z'

loop_
_atom_site_label
_atom_site_type_symbol
_atom_site_fract_x
_atom_site_fract_y
_atom_site_fract_z
_atom_site_U_iso_or_equiv
_atom_site_adp_type
_atom_site_occupancy
_atom_site_symmetry_multiplicity
_atom_site_calc_flag
_atom_site_refinement_flags
Mn1 Mn 0.24063(5) 0.83391(5) 0.42740(6) 0.02047(19) Uani 1 1 d .
Mn2 Mn 0.18043(5) 0.45519(5) 0.41409(6) 0.01838(18) Uani 1 1 d .
P1 P 0.07156(9) 0.61030(8) 0.54734(10) 0.0183(3) Uani 1 1 d .
O4 O 0.3226(2) 0.7255(2) 0.3650(3) 0.0327(8) Uani 1 1 d .
H4A H 0.2773 0.6777 0.3776 0.049 Uiso 1 1 d R
H4B H 0.3652 0.7565 0.2935 0.049 Uiso 1 1 d R
O2 O 0.1132(2) 0.7143(2) 0.5322(3) 0.0205(7) Uani 1 1 d .
O1 O -0.0354(2) 0.6081(2) 0.5514(3) 0.0229(7) Uani 1 1 d .
O3 O 0.1544(2) 0.5810(2) 0.4558(3) 0.0225(7) Uani 1 1 d .
O8 O 0.5676(5) 0.8864(5) -0.0065(6) 0.174(4) Uani 1 1 d .
O7 O 0.6284(4) 0.7434(5) 0.0679(6) 0.112(2) Uani 1 1 d .
O6 O 0.4493(3) 0.7384(3) 0.1101(4) 0.0652(13) Uani 1 1 d .
O5 O 0.5238(4) 0.8156(5) 0.1768(5) 0.0942(19) Uani 1 1 d .
O11 O 1.0218(2) 0.1914(3) 0.0138(3) 0.0380(9) Uani 1 1 d .
O12 O 0.8815(3) 0.0867(3) 0.0398(3) 0.0406(9) Uani 1 1 d .
O10 O 0.9109(3) 0.0574(3) 0.1906(3) 0.0447(10) Uani 1 1 d .
O9 O 0.8454(3) 0.2019(3) 0.1205(4) 0.0525(11) Uani 1 1 d .
N1 N 0.4061(3) 0.9401(3) 0.3214(3) 0.0216(8) Uani 1 1 d .
N2 N 0.3112(3) 0.8120(3) 0.5429(3) 0.0220(9) Uani 1 1 d .
N3 N 0.1665(3) 0.9646(3) 0.4642(3) 0.0190(8) Uani 1 1 d .
N4 N 0.2098(3) 0.9276(3) 0.2837(3) 0.0205(8) Uani 1 1 d .
N5 N 0.3470(3) 0.4592(3) 0.4072(3) 0.0243(9) Uani 1 1 d .
N6 N 0.1625(3) 0.3259(3) 0.5732(3) 0.0188(8) Uani 1 1 d .
N7 N 0.2782(3) 0.3702(3) 0.3002(3) 0.0195(8) Uani 1 1 d .
N8 N 0.2342(3) 0.5602(3) 0.2318(3) 0.0201(8) Uani 1 1 d .
C1 C 0.4519(4) 1.0044(3) 0.2148(4) 0.0259(11) Uani 1 1 d .
H1 H 0.4130 1.0125 0.1774 0.031 Uiso 1 1 calc R
C2 C 0.5545(4) 1.0611(3) 0.1541(4) 0.0291(11) Uani 1 1 d .
H2 H 0.5825 1.1060 0.0788 0.035 Uiso 1 1 calc R
C3 C 0.6136(4) 1.0498(3) 0.2068(4) 0.0280(11) Uani 1 1 d .
H3 H 0.6825 1.0868 0.1677 0.034 Uiso 1 1 calc R
C4 C 0.5692(4) 0.9817(3) 0.3206(4) 0.0255(11) Uani 1 1 d .
C5 C 0.4643(3) 0.9281(3) 0.3757(4) 0.0219(10) Uani 1 1 d .
C6 C 0.4145(3) 0.8590(3) 0.4920(4) 0.0216(10) Uani 1 1 d .
C7 C 0.6258(4) 0.9634(3) 0.3826(4) 0.0272(11) Uani 1 1 d .
H7 H 0.6953 0.9980 0.3471 0.033 Uiso 1 1 calc R
C8 C 0.5793(4) 0.8969(4) 0.4914(4) 0.0299(12) Uani 1 1 d .
H8 H 0.6177 0.8856 0.5296 0.036 Uiso 1 1 calc R
C9 C 0.4719(4) 0.8429(3) 0.5499(4) 0.0241(10) Uani 1 1 d .
C10 C 0.4194(4) 0.7736(3) 0.6644(4) 0.0279(11) Uani 1 1 d .
H10 H 0.4553 0.7589 0.7054 0.034 Uiso 1 1 calc R
C11 C 0.3164(4) 0.7287(3) 0.7144(4) 0.0284(11) Uani 1 1 d .
H11 H 0.2808 0.6842 0.7902 0.034 Uiso 1 1 calc R
C12 C 0.2640(4) 0.7497(3) 0.6509(4) 0.0237(10) Uani 1 1 d .
H12 H 0.1933 0.7186 0.6861 0.028 Uiso 1 1 calc R
C13 C 0.1421(3) 0.9816(3) 0.5532(4) 0.0214(10) Uani 1 1 d .
H13 H 0.1551 0.9351 0.6086 0.026 Uiso 1 1 calc R
C14 C 0.0981(3) 1.0650(3) 0.5690(4) 0.0225(10) Uani 1 1 d .
H14 H 0.0834 1.0740 0.6327 0.027 Uiso 1 1 calc R
C15 C 0.0770(4) 1.1338(3) 0.4884(4) 0.0265(11) Uani 1 1 d .
H15 H 0.0466 1.1895 0.4974 0.032 Uiso 1 1 calc R
C16 C 0.1018(3) 1.1185(3) 0.3927(4) 0.0208(10) Uani 1 1 d .
C17 C 0.1454(3) 1.0317(3) 0.3842(4) 0.0193(10) Uani 1 1 d .
C18 C 0.1692(3) 1.0129(3) 0.2885(4) 0.0185(9) Uani 1 1 d .
C19 C 0.1489(3) 1.0805(3) 0.2040(4) 0.0236(10) Uani 1 1 d .
C20 C 0.0837(3) 1.1874(3) 0.3036(4) 0.0256(11) Uani 1 1 d .
H20 H 0.0562 1.2457 0.3079 0.031 Uiso 1 1 calc R
C21 C 0.1057(4) 1.1690(4) 0.2148(4) 0.0277(11) Uani 1 1 d .
H21 H 0.0927 1.2145 0.1588 0.033 Uiso 1 1 calc R
C22 C 0.1701(4) 1.0578(3) 0.1141(4) 0.0257(11) Uani 1 1 d .
H22 H 0.1560 1.1004 0.0578 0.031 Uiso 1 1 calc R
C23 C 0.2115(3) 0.9726(3) 0.1093(4) 0.0274(11) Uani 1 1 d .
H23 H 0.2268 0.9568 0.0495 0.033 Uiso 1 1 calc R
C24 C 0.2305(3) 0.9098(3) 0.1956(4) 0.0236(10) Uani 1 1 d .
H24 H 0.2592 0.8521 0.1914 0.028 Uiso 1 1 calc R
C25 C 0.4377(4) 0.5189(4) 0.3242(5) 0.0324(12) Uani 1 1 d .
H25 H 0.4375 0.5693 0.2617 0.039 Uiso 1 1 calc R
C26 C 0.5347(4) 0.5109(4) 0.3245(5) 0.0413(15) Uani 1 1 d .
H26 H 0.5970 0.5552 0.2636 0.050 Uiso 1 1 calc R
C27 C 0.5365(4) 0.4378(4) 0.4148(5) 0.0415(15) Uani 1 1 d .
H27 H 0.6005 0.4311 0.4159 0.050 Uiso 1 1 calc R
C28 C 0.4421(4) 0.3724(4) 0.5065(5) 0.0286(11) Uani 1 1 d .
C29 C 0.3487(4) 0.3844(3) 0.4971(4) 0.0229(10) Uani 1 1 d .
C30 C 0.4363(4) 0.2983(4) 0.6077(5) 0.0364(14) Uani 1 1 d .
H30 H 0.4976 0.2922 0.6144 0.044 Uiso 1 1 calc R
C31 C 0.3437(4) 0.2377(4) 0.6931(5) 0.0370(14) Uani 1 1 d .
H31 H 0.3417 0.1910 0.7587 0.044 Uiso 1 1 calc R
C32 C 0.2473(4) 0.2432(3) 0.6856(4) 0.0264(11) Uani 1 1 d .
C33 C 0.2503(4) 0.3158(3) 0.5878(4) 0.0223(10) Uani 1 1 d .
C34 C 0.0720(4) 0.2651(3) 0.6566(4) 0.0234(10) Uani 1 1 d .
H34 H 0.0120 0.2717 0.6475 0.028 Uiso 1 1 calc R
C35 C 0.0604(4) 0.1909(3) 0.7584(4) 0.0300(11) Uani 1 1 d .
H35 H -0.0054 0.1499 0.8148 0.036 Uiso 1 1 calc R
C36 C 0.1478(4) 0.1804(3) 0.7726(4) 0.0300(12) Uani 1 1 d .
H36 H 0.1420 0.1319 0.8394 0.036 Uiso 1 1 calc R
C37 C 0.3038(3) 0.2788(3) 0.3331(4) 0.0231(10) Uani 1 1 d .
H37 H 0.2829 0.2424 0.4088 0.028 Uiso 1 1 calc R
C38 C 0.3605(4) 0.2339(4) 0.2604(4) 0.0287(11) Uani 1 1 d .
H38 H 0.3771 0.1695 0.2873 0.034 Uiso 1 1 calc R
C39 C 0.3909(4) 0.2860(3) 0.1499(4) 0.0260(11) Uani 1 1 d .
H39 H 0.4276 0.2566 0.1007 0.031 Uiso 1 1 calc R
C40 C 0.3673(4) 0.3845(3) 0.1092(4) 0.0256(11) Uani 1 1 d .
C41 C 0.3115(3) 0.4237(3) 0.1885(4) 0.0201(10) Uani 1 1 d .
C42 C 0.3957(4) 0.4445(4) -0.0046(4) 0.0335(12) Uani 1 1 d .
H42 H 0.4331 0.4189 -0.0574 0.040 Uiso 1 1 calc R
C43 C 0.3698(4) 0.5374(4) -0.0376(4) 0.0333(12) Uani 1 1 d .
H43 H 0.3893 0.5746 -0.1128 0.040 Uiso 1 1 calc R
C44 C 0.3130(3) 0.5805(3) 0.0401(4) 0.0244(11) Uani 1 1 d .
C45 C 0.2863(3) 0.5247(3) 0.1528(4) 0.0201(10) Uani 1 1 d .
C46 C 0.2800(4) 0.6758(3) 0.0102(4) 0.0295(12) Uani 1 1 d .
H46 H 0.2961 0.7152 -0.0636 0.035 Uiso 1 1 calc R
C47 C 0.2242(4) 0.7096(3) 0.0911(4) 0.0265(11) Uani 1 1 d .
H47 H 0.1995 0.7710 0.0737 0.032 Uiso 1 1 calc R
C48 C 0.2048(3) 0.6502(3) 0.2006(4) 0.0236(10) Uani 1 1 d .
H48 H 0.1694 0.6753 0.2542 0.028 Uiso 1 1 calc R
C49 C 0.0568(3) 0.5175(3) 0.6791(4) 0.0210(10) Uani 1 1 d .
H49 H 0.0257 0.4507 0.6927 0.025 Uiso 1 1 calc R
C50 C 0.1624(4) 0.5070(3) 0.6822(4) 0.0269(11) Uani 1 1 d .
H50A H 0.1994 0.4624 0.6481 0.032 Uiso 1 1 calc R
H50B H 0.2084 0.5734 0.6422 0.032 Uiso 1 1 calc R
C51 C 0.1317(5) 0.4612(4) 0.8060(5) 0.0491(16) Uani 1 1 d .
H51A H 0.1431 0.3911 0.8302 0.059 Uiso 1 1 calc R
H51B H 0.1747 0.5005 0.8183 0.059 Uiso 1 1 calc R
C52 C 0.0161(5) 0.4648(4) 0.8705(5) 0.0482(15) Uani 1 1 d .
H52A H 0.0047 0.4908 0.9253 0.058 Uiso 1 1 calc R
H52B H -0.0271 0.3970 0.9092 0.058 Uiso 1 1 calc R
C53 C -0.0117(4) 0.5367(4) 0.7828(4) 0.0294(11) Uani 1 1 d .
H53A H 0.0058 0.6075 0.7675 0.035 Uiso 1 1 calc R
H53B H -0.0868 0.5206 0.8076 0.035 Uiso 1 1 calc R
Cl1 Cl 0.54262(10) 0.79839(10) 0.08552(11) 0.0354(3) Uani 1 1 d .
Cl2 Cl 0.91585(9) 0.13441(9) 0.09069(10) 0.0263(3) Uani 1 1 d .

loop_
_atom_site_aniso_label
_atom_site_aniso_U_11
_atom_site_aniso_U_22
_atom_site_aniso_U_33
_atom_site_aniso_U_23
_atom_site_aniso_U_13
_atom_site_aniso_U_12
Mn1 0.0219(4) 0.0181(3) 0.0223(4) -0.0069(3) -0.0128(3) 0.0046(3)
Mn2 0.0187(4) 0.0163(3) 0.0182(4) -0.0055(3) -0.0091(3) 0.0043(3)
P1 0.0171(6) 0.0172(6) 0.0191(7) -0.0061(5) -0.0091(5) 0.0046(5)
O4 0.0218(18) 0.0271(18) 0.037(2) -0.0130(17) -0.0058(16) 0.0003(14)
O2 0.0207(16) 0.0181(15) 0.0228(18) -0.0094(14) -0.0104(14) 0.0053(12)
O1 0.0215(16) 0.0217(16) 0.0252(19) -0.0079(14) -0.0129(14) 0.0069(13)
O3 0.0230(16) 0.0195(15) 0.0238(18) -0.0098(14) -0.0101(14) 0.0030(13)
O8 0.144(6) 0.157(6) 0.119(6) 0.104(5) -0.111(5) -0.105(5)
O7 0.049(3) 0.135(5) 0.213(7) -0.144(5) -0.055(4) 0.044(3)
O6 0.036(2) 0.059(3) 0.082(4) -0.021(3) -0.021(2) -0.008(2)
O5 0.065(3) 0.195(6) 0.087(4) -0.106(4) -0.051(3) 0.055(4)
O11 0.0241(18) 0.040(2) 0.030(2) -0.0033(17) -0.0074(16) -0.0020(16)
O12 0.043(2) 0.050(2) 0.036(2) -0.0204(19) -0.0219(18) 0.0029(18)
O10 0.054(2) 0.042(2) 0.028(2) 0.0035(18) -0.028(2) -0.0028(18)
O9 0.041(2) 0.053(2) 0.071(3) -0.036(2) -0.026(2) 0.0223(19)
N1 0.024(2) 0.0193(19) 0.022(2) -0.0083(17) -0.0120(18) 0.0050(16)
N2 0.025(2) 0.0194(19) 0.023(2) -0.0084(17) -0.0130(18) 0.0054(16)
N3 0.0203(19) 0.0200(19) 0.016(2) -0.0048(17) -0.0101(16) 0.0028(15)
N4 0.023(2) 0.0187(19) 0.023(2) -0.0099(17) -0.0123(17) 0.0042(16)
N5 0.022(2) 0.024(2) 0.028(2) -0.0129(18) -0.0109(18) 0.0050(17)
N6 0.023(2) 0.0166(18) 0.021(2) -0.0096(17) -0.0125(17) 0.0057(15)
N7 0.023(2) 0.0166(18) 0.020(2) -0.0054(17) -0.0121(17) 0.0032(15)
N8 0.022(2) 0.0163(18) 0.020(2) -0.0057(17) -0.0105(17) 0.0046(15)
C1 0.026(3) 0.026(2) 0.029(3) -0.010(2) -0.017(2) 0.007(2)
C2 0.031(3) 0.025(2) 0.022(3) -0.004(2) -0.011(2) 0.004(2)
C3 0.023(2) 0.026(2) 0.029(3) -0.009(2) -0.010(2) 0.002(2)
C4 0.023(2) 0.017(2) 0.035(3) -0.009(2) -0.015(2) 0.0055(19)
C5 0.025(2) 0.020(2) 0.030(3) -0.016(2) -0.016(2) 0.0091(19)
C6 0.022(2) 0.019(2) 0.033(3) -0.016(2) -0.017(2) 0.0069(19)
C7 0.026(3) 0.027(2) 0.035(3) -0.014(2) -0.019(2) 0.007(2)
C8 0.031(3) 0.032(3) 0.041(3) -0.017(3) -0.028(3) 0.015(2)
C9 0.029(3) 0.023(2) 0.028(3) -0.012(2) -0.019(2) 0.011(2)
C10 0.032(3) 0.033(3) 0.029(3) -0.017(2) -0.020(2) 0.011(2)
C11 0.039(3) 0.024(2) 0.024(3) -0.010(2) -0.017(2) 0.009(2)
C12 0.025(2) 0.021(2) 0.023(3) -0.009(2) -0.011(2) 0.0071(19)
C13 0.023(2) 0.021(2) 0.020(3) -0.004(2) -0.014(2) 0.0020(19)
C14 0.022(2) 0.023(2) 0.023(3) -0.010(2) -0.011(2) 0.0039(19)
C15 0.026(3) 0.020(2) 0.032(3) -0.010(2) -0.013(2) 0.006(2)
C16 0.017(2) 0.023(2) 0.022(3) -0.007(2) -0.011(2) 0.0030(18)
C17 0.016(2) 0.016(2) 0.022(3) -0.006(2) -0.008(2) -0.0018(17)
C18 0.021(2) 0.018(2) 0.020(3) -0.0074(19) -0.013(2) 0.0042(18)
C19 0.016(2) 0.023(2) 0.025(3) -0.004(2) -0.010(2) 0.0007(19)
C20 0.023(2) 0.018(2) 0.029(3) -0.005(2) -0.012(2) 0.0065(19)
C21 0.027(3) 0.029(3) 0.026(3) -0.007(2) -0.016(2) 0.011(2)
C22 0.025(2) 0.028(3) 0.020(3) -0.003(2) -0.014(2) 0.004(2)
C23 0.023(2) 0.028(3) 0.027(3) -0.010(2) -0.009(2) -0.001(2)
C24 0.025(2) 0.020(2) 0.025(3) -0.007(2) -0.013(2) 0.0026(19)
C25 0.024(3) 0.030(3) 0.038(3) -0.018(2) -0.009(2) 0.002(2)
C26 0.018(3) 0.041(3) 0.064(4) -0.036(3) -0.008(3) 0.002(2)
C27 0.026(3) 0.051(4) 0.077(5) -0.050(4) -0.030(3) 0.020(3)
C28 0.026(3) 0.033(3) 0.044(3) -0.028(3) -0.021(2) 0.013(2)
C29 0.028(3) 0.026(2) 0.029(3) -0.020(2) -0.018(2) 0.011(2)
C30 0.041(3) 0.040(3) 0.068(4) -0.042(3) -0.042(3) 0.028(3)
C31 0.057(4) 0.037(3) 0.051(4) -0.027(3) -0.045(3) 0.027(3)
C32 0.038(3) 0.023(2) 0.031(3) -0.016(2) -0.023(2) 0.014(2)
C33 0.031(3) 0.019(2) 0.027(3) -0.012(2) -0.020(2) 0.008(2)
C34 0.025(3) 0.021(2) 0.018(3) -0.006(2) -0.008(2) 0.003(2)
C35 0.036(3) 0.021(2) 0.022(3) -0.004(2) -0.009(2) -0.001(2)
C36 0.051(3) 0.021(2) 0.023(3) -0.009(2) -0.022(3) 0.013(2)
C37 0.019(2) 0.024(2) 0.028(3) -0.010(2) -0.014(2) 0.0047(19)
C38 0.030(3) 0.026(3) 0.040(3) -0.019(2) -0.022(2) 0.012(2)
C39 0.026(3) 0.026(2) 0.034(3) -0.019(2) -0.015(2) 0.010(2)
C40 0.029(3) 0.023(2) 0.028(3) -0.010(2) -0.016(2) 0.006(2)
C41 0.014(2) 0.026(2) 0.021(3) -0.012(2) -0.0078(19) 0.0045(18)
C42 0.040(3) 0.035(3) 0.025(3) -0.017(2) -0.012(2) 0.011(2)
C43 0.038(3) 0.034(3) 0.017(3) -0.006(2) -0.008(2) 0.002(2)
C44 0.025(3) 0.024(2) 0.019(3) -0.003(2) -0.011(2) 0.001(2)
C45 0.018(2) 0.020(2) 0.023(3) -0.008(2) -0.011(2) 0.0035(18)
C46 0.041(3) 0.023(2) 0.023(3) -0.003(2) -0.021(2) 0.006(2)
C47 0.031(3) 0.018(2) 0.028(3) -0.004(2) -0.017(2) 0.005(2)
C48 0.025(2) 0.018(2) 0.025(3) -0.008(2) -0.011(2) 0.0054(19)
C49 0.025(2) 0.016(2) 0.023(3) -0.008(2) -0.014(2) 0.0050(19)
C50 0.033(3) 0.025(2) 0.041(3) -0.020(2) -0.027(2) 0.014(2)
C51 0.056(4) 0.043(3) 0.057(4) -0.008(3) -0.045(3) 0.002(3)
C52 0.064(4) 0.050(4) 0.035(4) -0.014(3) -0.032(3) 0.016(3)
C53 0.030(3) 0.030(3) 0.026(3) -0.012(2) -0.012(2) 0.005(2)
Cl1 0.0376(7) 0.0368(7) 0.0262(7) -0.0102(6) -0.0132(6) -0.0024(6)
Cl2 0.0246(6) 0.0301(6) 0.0235(7) -0.0083(5) -0.0138(5) 0.0071(5)

loop_
_atom_type_symbol
_atom_type_description
_atom_type_scat_dispersion_real
_atom_type_scat_dispersion_imag
_atom_type_scat_source
C C 0.0033 0.0016 'International Tables Vol C Tables 4.2.6.8 and 6.1.1.4'
H H 0.0000 0.0000 'International Tables Vol C Tables 4.2.6.8 and 6.1.1.4'
N N 0.0061 0.0033 'International Tables Vol C Tables 4.2.6.8 and 6.1.1.4'
O O 0.0106 0.0060 'International Tables Vol C Tables 4.2.6.8 and 6.1.1.4'
P P 0.1023 0.0942 'International Tables Vol C Tables 4.2.6.8 and 6.1.1.4'
Mn Mn 0.3368 0.7283 'International Tables Vol C Tables 4.2.6.8 and 6.1.1.4'
Cl Cl 0.1484 0.1585 'International Tables Vol C Tables 4.2.6.8 and 6.1.1.4'

loop_
_geom_angle_atom_site_label_1
_geom_angle_atom_site_label_2
_geom_angle_atom_site_label_3
_geom_angle
_geom_angle_site_symmetry_1
_geom_angle_site_symmetry_3
O2 Mn1 O4 84.57(12) . .
O2 Mn1 N3 101.72(12) . .
O4 Mn1 N3 171.10(13) . .
O2 Mn1 N4 104.22(12) . .
O4 Mn1 N4 98.78(13) . .
N3 Mn1 N4 73.69(13) . .
O2 Mn1 N2 99.21(12) . .
O4 Mn1 N2 94.47(13) . .
N3 Mn1 N2 90.75(13) . .
N4 Mn1 N2 153.99(13) . .
O2 Mn1 N1 166.70(12) . .
O4 Mn1 N1 86.02(12) . .
N3 Mn1 N1 88.73(12) . .
N4 Mn1 N1 86.49(13) . .
N2 Mn1 N1 72.15(13) . .
O1 Mn2 O3 106.14(12) 2_566 .
O1 Mn2 N6 89.65(12) 2_566 .
O3 Mn2 N6 103.02(12) . .
O1 Mn2 N8 95.52(12) 2_566 .
O3 Mn2 N8 90.64(12) . .
N6 Mn2 N8 163.46(13) . .
O1 Mn2 N5 157.53(12) 2_566 .
O3 Mn2 N5 90.97(12) . .
N6 Mn2 N5 72.05(13) . .
N8 Mn2 N5 98.80(13) . .
O1 Mn2 N7 93.89(12) 2_566 .
O3 Mn2 N7 154.06(12) . .
N6 Mn2 N7 93.21(12) . .
N8 Mn2 N7 70.81(12) . .
N5 Mn2 N7 74.79(12) . .
O1 P1 O2 111.34(16) . .
O1 P1 O3 112.22(18) . .
O2 P1 O3 110.58(17) . .
O1 P1 C49 109.24(18) . .
O2 P1 C49 106.57(19) . .
O3 P1 C49 106.62(18) . .
P1 O2 Mn1 141.93(19) . .
P1 O1 Mn2 157.37(18) . 2_566
P1 O3 Mn2 139.71(18) . .
C1 N1 C5 117.4(4) . .
C1 N1 Mn1 127.3(3) . .
C5 N1 Mn1 115.2(3) . .
C12 N2 C6 118.4(4) . .
C12 N2 Mn1 125.1(3) . .
C6 N2 Mn1 116.1(3) . .
C13 N3 C17 118.0(4) . .
C13 N3 Mn1 127.3(3) . .
C17 N3 Mn1 114.7(3) . .
C24 N4 C18 117.8(4) . .
C24 N4 Mn1 127.2(3) . .
C18 N4 Mn1 115.0(3) . .
C25 N5 C29 117.6(4) . .
C25 N5 Mn2 127.7(3) . .
C29 N5 Mn2 114.5(3) . .
C34 N6 C33 117.3(4) . .
C34 N6 Mn2 124.7(3) . .
C33 N6 Mn2 117.7(3) . .
C37 N7 C41 117.5(4) . .
C37 N7 Mn2 127.4(3) . .
C41 N7 Mn2 115.1(3) . .
C48 N8 C45 117.8(4) . .
C48 N8 Mn2 122.6(3) . .
C45 N8 Mn2 119.1(3) . .
N1 C1 C2 124.4(4) . .
C3 C2 C1 118.9(5) . .
C2 C3 C4 119.4(4) . .
C3 C4 C5 117.8(4) . .
C3 C4 C7 123.4(4) . .
C5 C4 C7 118.8(4) . .
N1 C5 C4 122.1(4) . .
N1 C5 C6 117.7(4) . .
C4 C5 C6 120.3(4) . .
N2 C6 C9 122.4(4) . .
N2 C6 C5 118.1(4) . .
C9 C6 C5 119.5(4) . .
C8 C7 C4 120.7(4) . .
C7 C8 C9 121.5(4) . .
C6 C9 C10 117.3(4) . .
C6 C9 C8 119.2(4) . .
C10 C9 C8 123.5(4) . .
C11 C10 C9 119.8(4) . .
C10 C11 C12 119.5(5) . .
N2 C12 C11 122.6(4) . .
N3 C13 C14 124.0(4) . .
C15 C14 C13 118.7(4) . .
C14 C15 C16 119.1(4) . .
C15 C16 C17 118.4(4) . .
C15 C16 C20 122.7(4) . .
C17 C16 C20 118.9(4) . .
N3 C17 C16 121.9(4) . .
N3 C17 C18 118.5(4) . .
C16 C17 C18 119.6(4) . .
N4 C18 C19 121.8(4) . .
N4 C18 C17 118.0(4) . .
C19 C18 C17 120.2(4) . .
C22 C19 C18 118.4(4) . .
C22 C19 C21 122.9(4) . .
C18 C19 C21 118.7(4) . .
C21 C20 C16 121.1(4) . .
C20 C21 C19 121.5(4) . .
C23 C22 C19 119.5(4) . .
C22 C23 C24 118.8(5) . .
N4 C24 C23 123.7(4) . .
N5 C25 C26 123.7(5) . .
C27 C26 C25 119.0(5) . .
C26 C27 C28 120.0(5) . .
C27 C28 C29 116.8(5) . .
C27 C28 C30 123.3(5) . .
C29 C28 C30 119.9(5) . .
N5 C29 C28 122.8(4) . .
N5 C29 C33 118.5(4) . .
C28 C29 C33 118.7(4) . .
C31 C30 C28 120.9(4) . .
C30 C31 C32 121.5(5) . .
C33 C32 C36 117.2(4) . .
C33 C32 C31 118.9(5) . .
C36 C32 C31 123.8(5) . .
N6 C33 C32 122.9(4) . .
N6 C33 C29 117.1(4) . .
C32 C33 C29 120.1(4) . .
N6 C34 C35 124.1(4) . .
C36 C35 C34 118.5(4) . .
C35 C36 C32 119.9(4) . .
N7 C37 C38 123.6(5) . .
C39 C38 C37 118.8(4) . .
C38 C39 C40 120.4(5) . .
C41 C40 C39 116.6(4) . .
C41 C40 C42 119.1(4) . .
C39 C40 C42 124.3(5) . .
N7 C41 C40 123.1(4) . .
N7 C41 C45 117.2(4) . .
C40 C41 C45 119.7(4) . .
C43 C42 C40 121.3(5) . .
C42 C43 C44 121.6(5) . .
C45 C44 C46 117.7(4) . .
C45 C44 C43 118.7(4) . .
C46 C44 C43 123.6(5) . .
N8 C45 C44 122.8(4) . .
N8 C45 C41 117.7(4) . .
C44 C45 C41 119.5(4) . .
C47 C46 C44 119.2(5) . .
C46 C47 C48 118.9(4) . .
N8 C48 C47 123.6(4) . .
C53 C49 C50 101.7(4) . .
C53 C49 P1 117.1(3) . .
C50 C49 P1 114.1(3) . .
C51 C50 C49 105.8(4) . .
C52 C51 C50 107.3(4) . .
C51 C52 C53 105.3(5) . .
C52 C53 C49 104.0(4) . .
O8 Cl1 O5 112.3(5) . .
O8 Cl1 O7 111.2(5) . .
O5 Cl1 O7 105.1(3) . .
O8 Cl1 O6 107.8(3) . .
O5 Cl1 O6 109.8(3) . .
O7 Cl1 O6 110.7(3) . .
O9 Cl2 O11 109.5(2) . .
O9 Cl2 O12 108.5(2) . .
O11 Cl2 O12 110.2(2) . .
O9 Cl2 O10 108.7(3) . .
O11 Cl2 O10 110.4(2) . .
O12 Cl2 O10 109.5(2) . .

loop_
_geom_bond_atom_site_label_1
_geom_bond_atom_site_label_2
_geom_bond_distance
_geom_bond_site_symmetry_2
Mn1 O2 2.055(3) .
Mn1 O4 2.170(3) .
Mn1 N3 2.267(4) .
Mn1 N4 2.271(4) .
Mn1 N2 2.287(4) .
Mn1 N1 2.319(4) .
Mn2 O1 2.054(3) 2_566
Mn2 O3 2.108(3) .
Mn2 N6 2.269(4) .
Mn2 N8 2.270(4) .
Mn2 N5 2.353(4) .
Mn2 N7 2.381(4) .
P1 O1 1.513(3) .
P1 O2 1.526(3) .
P1 O3 1.540(3) .
P1 C49 1.803(4) .
O1 Mn2 2.054(3) 2_566
O8 Cl1 1.352(5) .
O7 Cl1 1.423(5) .
O6 Cl1 1.434(4) .
O5 Cl1 1.375(5) .
O11 Cl2 1.429(3) .
O12 Cl2 1.435(4) .
O10 Cl2 1.435(3) .
O9 Cl2 1.427(4) .
N1 C1 1.315(6) .
N1 C5 1.374(6) .
N2 C12 1.322(6) .
N2 C6 1.367(5) .
N3 C13 1.324(6) .
N3 C17 1.363(5) .
N4 C24 1.329(6) .
N4 C18 1.358(5) .
N5 C25 1.312(6) .
N5 C29 1.361(6) .
N6 C34 1.316(5) .
N6 C33 1.373(5) .
N7 C37 1.321(5) .
N7 C41 1.366(6) .
N8 C48 1.326(5) .
N8 C45 1.355(6) .
C1 C2 1.390(6) .
C2 C3 1.367(7) .
C3 C4 1.405(7) .
C4 C5 1.409(6) .
C4 C7 1.437(6) .
C5 C6 1.430(6) .
C6 C9 1.401(6) .
C7 C8 1.346(7) .
C8 C9 1.435(6) .
C9 C10 1.412(7) .
C10 C11 1.355(6) .
C11 C12 1.402(6) .
C13 C14 1.393(6) .
C14 C15 1.379(6) .
C15 C16 1.402(7) .
C16 C17 1.408(6) .
C16 C20 1.443(6) .
C17 C18 1.433(6) .
C18 C19 1.407(6) .
C19 C22 1.394(7) .
C19 C21 1.436(6) .
C20 C21 1.340(7) .
C22 C23 1.362(6) .
C23 C24 1.393(6) .
C25 C26 1.399(7) .
C26 C27 1.356(8) .
C27 C28 1.400(7) .
C28 C29 1.412(6) .
C28 C30 1.429(7) .
C29 C33 1.443(6) .
C30 C31 1.340(8) .
C31 C32 1.440(7) .
C32 C33 1.401(6) .
C32 C36 1.414(7) .
C34 C35 1.404(6) .
C35 C36 1.363(7) .
C37 C38 1.398(7) .
C38 C39 1.358(7) .
C39 C40 1.411(6) .
C40 C41 1.404(6) .
C40 C42 1.419(7) .
C41 C45 1.442(6) .
C42 C43 1.342(7) .
C43 C44 1.431(7) .
C44 C45 1.403(6) .
C44 C46 1.411(6) .
C46 C47 1.368(7) .
C47 C48 1.401(6) .
C49 C53 1.529(7) .
C49 C50 1.544(6) .
C50 C51 1.527(7) .
C51 C52 1.500(8) .
C52 C53 1.528(7) .
